data_1552044
loop_
_publ_author_name
'Yang Li'
'Ying Li'
'Baomin Wang'
'Yi Luo'
'Dawei Yang'
'Peng Tong'
'Jinfeng Zhao'
'Lun Luo'
'Yuhan Zhou'
'Si Chen'
'Fang Cheng'
'Jingping Qu'

_publ_section_title
;
 Ammonia formation by a thiolate-bridged diiron amide complex as a
 nitrogenase mimic
;
_journal_name_full 'Nature Chemistry'
_journal_page_first 320
_journal_page_last 326
_journal_paper_doi 10.1038/nchem.1594
_journal_volume 5
_journal_year 2013
_chemical_formula_sum 'C51 H59 B Fe2 N2 S2'
_chemical_formula_weight 886.63
_space_group_IT_number 14
_space_group_name_Hall '-P 2yn'
_space_group_name_H-M_alt 'P 1 21/n 1'
_symmetry_cell_setting monoclinic
_symmetry_space_group_name_H-M 'P 1 21/n 1'
_atom_sites_solution_hydrogens geom
_atom_sites_solution_primary direct
_atom_sites_solution_secondary difmap
_cell_angle_alpha 90.00
_cell_angle_beta 100.079(4)
_cell_angle_gamma 90.00
_cell_formula_units_Z 4
_cell_length_a 12.790(5)
_cell_length_b 9.938(4)
_cell_length_c 36.438(13)
_cell_measurement_temperature 293(2)
_cell_volume 4560(3)
_computing_cell_refinement 'Bruker SMART'
_computing_data_collection 'Bruker SMART'
_computing_data_reduction 'Bruker SMART'
_computing_molecular_graphics 'Bruker SHELXTL'
_computing_publication_material 'Bruker SHELXTL'
_computing_structure_refinement 'Bruker SHELXTL'
_computing_structure_solution 'Bruker SHELXTL'
_diffrn_ambient_temperature 293(2)
_diffrn_measured_fraction_theta_full 0.993
_diffrn_measured_fraction_theta_max 0.993
_diffrn_measurement_device_type 'CCD area detector'
_diffrn_measurement_method 'phi and omega scans'
_diffrn_radiation_monochromator graphite
_diffrn_radiation_source 'fine-focus sealed tube'
_diffrn_radiation_type MoK\a
_diffrn_radiation_wavelength 0.71073
_diffrn_reflns_av_R_equivalents 0.0573
_diffrn_reflns_av_sigmaI/netI 0.0755
_diffrn_reflns_limit_h_max 15
_diffrn_reflns_limit_h_min -14
_diffrn_reflns_limit_k_max 11
_diffrn_reflns_limit_k_min -8
_diffrn_reflns_limit_l_max 43
_diffrn_reflns_limit_l_min -43
_diffrn_reflns_number 20443
_diffrn_reflns_theta_full 25.00
_diffrn_reflns_theta_max 25.00
_diffrn_reflns_theta_min 2.13
_exptl_absorpt_coefficient_mu 0.764
_exptl_absorpt_correction_type none
_exptl_crystal_colour black
_exptl_crystal_density_diffrn 1.292
_exptl_crystal_density_method 'not measured'
_exptl_crystal_description block
_exptl_crystal_F_000 1872
_exptl_crystal_size_max 0.31
_exptl_crystal_size_mid 0.28
_exptl_crystal_size_min 0.23
_refine_diff_density_max 0.354
_refine_diff_density_min -0.289
_refine_diff_density_rms 0.059
_refine_ls_extinction_method none
_refine_ls_goodness_of_fit_ref 0.962
_refine_ls_hydrogen_treatment 'riding mode'
_refine_ls_matrix_type full
_refine_ls_number_parameters 523
_refine_ls_number_reflns 7964
_refine_ls_number_restraints 0
_refine_ls_restrained_S_all 0.962
_refine_ls_R_factor_all 0.1022
_refine_ls_R_factor_gt 0.0518
_refine_ls_shift/su_max 0.001
_refine_ls_shift/su_mean 0.000
_refine_ls_structure_factor_coef Fsqd
_refine_ls_weighting_details 'calc w=1/[\s^2^(Fo^2^)+(0.0595P)^2^+0.0000P] where P=(Fo^2^+2Fc^2^)/3'
_refine_ls_weighting_scheme calc
_refine_ls_wR_factor_gt 0.1145
_refine_ls_wR_factor_ref 0.1297
_reflns_number_gt 4709
_reflns_number_total 7964
_reflns_threshold_expression >2sigma(I)
_cod_data_source_file nchem.1594-s7.cif
_cod_data_source_block p21n
_cod_original_sg_symbol_H-M P21/n
_cod_database_code 1552044

loop_
_symmetry_equiv_pos_as_xyz
'x, y, z'
'-x+1/2, y+1/2, -z+1/2'
'-x, -y, -z'
'x-1/2, -y-1/2, z-1/2'

loop_
_atom_site_label
_atom_site_type_symbol
_atom_site_fract_x
_atom_site_fract_y
_atom_site_fract_z
_atom_site_U_iso_or_equiv
_atom_site_adp_type
_atom_site_occupancy
_atom_site_symmetry_multiplicity
_atom_site_calc_flag
_atom_site_refinement_flags
_atom_site_disorder_assembly
_atom_site_disorder_group
Fe1 Fe 0.83934(4) 0.42203(6) 0.113071(13) 0.04325(18) Uani 1 1 d . . .
Fe2 Fe 0.96886(4) 0.24995(6) 0.085527(13) 0.04363(18) Uani 1 1 d . . .
S1 S 0.87832(8) 0.42019(11) 0.05599(3) 0.0491(3) Uani 1 1 d . . .
S2 S 0.86313(9) 0.10565(12) 0.04560(3) 0.0607(3) Uani 1 1 d . . .
N1 N 0.8752(2) 0.2363(3) 0.12176(8) 0.0477(8) Uani 1 1 d . . .
N2 N 0.7647(2) 0.2523(3) 0.10499(9) 0.0579(10) Uani 1 1 d . . .
H2A H 0.7162 0.2345 0.1195 0.070 Uiso 1 1 calc R . .
H2B H 0.7456 0.2249 0.0812 0.070 Uiso 1 1 calc R . .
C1 C 0.7498(3) 0.4929(4) 0.15207(10) 0.0499(10) Uani 1 1 d . . .
C2 C 0.8592(3) 0.5103(4) 0.16781(10) 0.0512(11) Uani 1 1 d . . .
C3 C 0.9047(3) 0.5978(5) 0.14416(12) 0.0608(12) Uani 1 1 d . . .
C4 C 0.8233(4) 0.6363(4) 0.11411(12) 0.0643(13) Uani 1 1 d . . .
C5 C 0.7290(3) 0.5695(4) 0.11856(12) 0.0575(11) Uani 1 1 d . . .
C6 C 0.6699(3) 0.4174(5) 0.16888(12) 0.0697(13) Uani 1 1 d . . .
H6A H 0.6412 0.4749 0.1858 0.105 Uiso 1 1 calc R . .
H6B H 0.7030 0.3408 0.1821 0.105 Uiso 1 1 calc R . .
H6C H 0.6137 0.3878 0.1496 0.105 Uiso 1 1 calc R . .
C7 C 0.9147(3) 0.4581(5) 0.20458(10) 0.0762(15) Uani 1 1 d . . .
H7A H 0.9087 0.5226 0.2237 0.114 Uiso 1 1 calc R . .
H7B H 0.9883 0.4433 0.2036 0.114 Uiso 1 1 calc R . .
H7C H 0.8827 0.3748 0.2101 0.114 Uiso 1 1 calc R . .
C8 C 1.0120(4) 0.6659(5) 0.15327(15) 0.0931(18) Uani 1 1 d . . .
H8A H 1.0067 0.7438 0.1684 0.140 Uiso 1 1 calc R . .
H8B H 1.0346 0.6928 0.1306 0.140 Uiso 1 1 calc R . .
H8C H 1.0628 0.6043 0.1666 0.140 Uiso 1 1 calc R . .
C9 C 0.8343(5) 0.7373(5) 0.08428(15) 0.115(2) Uani 1 1 d . . .
H9A H 0.8230 0.8262 0.0931 0.173 Uiso 1 1 calc R . .
H9B H 0.7826 0.7186 0.0624 0.173 Uiso 1 1 calc R . .
H9C H 0.9043 0.7314 0.0783 0.173 Uiso 1 1 calc R . .
C10 C 0.6213(3) 0.5851(6) 0.09432(14) 0.0970(18) Uani 1 1 d . . .
H10A H 0.5855 0.6612 0.1026 0.145 Uiso 1 1 calc R . .
H10B H 0.5801 0.5053 0.0960 0.145 Uiso 1 1 calc R . .
H10C H 0.6298 0.5987 0.0689 0.145 Uiso 1 1 calc R . .
C11 C 1.0983(3) 0.2439(5) 0.05680(11) 0.0568(12) Uani 1 1 d . . .
C12 C 1.0962(3) 0.1164(5) 0.07501(12) 0.0593(12) Uani 1 1 d . . .
C13 C 1.1082(3) 0.1414(5) 0.11410(11) 0.0569(12) Uani 1 1 d . . .
C14 C 1.1206(3) 0.2808(5) 0.12047(11) 0.0537(12) Uani 1 1 d . . .
C15 C 1.1134(3) 0.3462(5) 0.08478(11) 0.0551(12) Uani 1 1 d . . .
C16 C 1.0924(4) 0.2652(5) 0.01559(11) 0.0801(16) Uani 1 1 d . . .
H16A H 1.1622 0.2572 0.0095 0.120 Uiso 1 1 calc R . .
H16B H 1.0647 0.3533 0.0089 0.120 Uiso 1 1 calc R . .
H16C H 1.0467 0.1986 0.0021 0.120 Uiso 1 1 calc R . .
C17 C 1.0950(4) -0.0195(5) 0.05761(14) 0.0840(15) Uani 1 1 d . . .
H17A H 1.1666 -0.0482 0.0574 0.126 Uiso 1 1 calc R . .
H17B H 1.0567 -0.0156 0.0325 0.126 Uiso 1 1 calc R . .
H17C H 1.0610 -0.0824 0.0717 0.126 Uiso 1 1 calc R . .
C18 C 1.1209(4) 0.0326(5) 0.14257(12) 0.0841(16) Uani 1 1 d . . .
H18A H 1.1944 0.0081 0.1489 0.126 Uiso 1 1 calc R . .
H18B H 1.0801 -0.0445 0.1327 0.126 Uiso 1 1 calc R . .
H18C H 1.0962 0.0638 0.1645 0.126 Uiso 1 1 calc R . .
C19 C 1.1492(3) 0.3447(5) 0.15794(11) 0.0728(15) Uani 1 1 d . . .
H19A H 1.2249 0.3425 0.1657 0.109 Uiso 1 1 calc R . .
H19B H 1.1160 0.2963 0.1756 0.109 Uiso 1 1 calc R . .
H19C H 1.1252 0.4364 0.1566 0.109 Uiso 1 1 calc R . .
C20 C 1.1330(3) 0.4913(5) 0.07758(12) 0.0754(14) Uani 1 1 d . . .
H20A H 1.2078 0.5060 0.0790 0.113 Uiso 1 1 calc R . .
H20B H 1.1075 0.5457 0.0959 0.113 Uiso 1 1 calc R . .
H20C H 1.0962 0.5154 0.0532 0.113 Uiso 1 1 calc R . .
C21 C 0.7729(3) 0.3484(5) 0.02313(10) 0.0537(12) Uani 1 1 d . . .
C22 C 0.7698(3) 0.2106(5) 0.01833(10) 0.0549(12) Uani 1 1 d . . .
C23 C 0.6872(3) 0.1560(6) -0.00833(11) 0.0713(14) Uani 1 1 d . . .
H23A H 0.6823 0.0635 -0.0120 0.086 Uiso 1 1 calc R . .
C24 C 0.6146(4) 0.2400(7) -0.02869(13) 0.0898(19) Uani 1 1 d . . .
H24A H 0.5607 0.2034 -0.0463 0.108 Uiso 1 1 calc R . .
C25 C 0.6190(4) 0.3771(7) -0.02384(13) 0.0907(18) Uani 1 1 d . . .
H25A H 0.5685 0.4320 -0.0380 0.109 Uiso 1 1 calc R . .
C26 C 0.6983(3) 0.4328(5) 0.00202(11) 0.0708(14) Uani 1 1 d . . .
H26A H 0.7022 0.5256 0.0054 0.085 Uiso 1 1 calc R . .
C27 C 0.8868(3) 0.1583(5) 0.15524(11) 0.0683(13) Uani 1 1 d . . .
H27A H 0.8265 0.1728 0.1672 0.102 Uiso 1 1 calc R . .
H27B H 0.9503 0.1852 0.1717 0.102 Uiso 1 1 calc R . .
H27C H 0.8914 0.0646 0.1493 0.102 Uiso 1 1 calc R . .
C31 C 0.6265(3) 1.0064(4) 0.19347(9) 0.0399(9) Uani 1 1 d . . .
C32 C 0.6913(3) 0.8990(4) 0.18532(11) 0.0564(11) Uani 1 1 d . . .
H32A H 0.6624 0.8359 0.1675 0.068 Uiso 1 1 calc R . .
C33 C 0.7958(3) 0.8836(5) 0.20270(13) 0.0644(13) Uani 1 1 d . . .
H33A H 0.8347 0.8099 0.1970 0.077 Uiso 1 1 calc R . .
C34 C 0.8422(3) 0.9760(5) 0.22819(13) 0.0642(13) Uani 1 1 d . . .
H34A H 0.9126 0.9661 0.2398 0.077 Uiso 1 1 calc R . .
C35 C 0.7831(3) 1.0836(5) 0.23640(11) 0.0564(12) Uani 1 1 d . . .
H35A H 0.8139 1.1479 0.2535 0.068 Uiso 1 1 calc R . .
C36 C 0.6782(3) 1.0972(4) 0.21945(10) 0.0430(10) Uani 1 1 d . . .
H36A H 0.6402 1.1709 0.2258 0.052 Uiso 1 1 calc R . .
C37 C 0.4914(3) 1.0969(4) 0.13289(10) 0.0429(10) Uani 1 1 d . . .
C38 C 0.5544(3) 1.0539(5) 0.10708(11) 0.0594(12) Uani 1 1 d . . .
H38A H 0.6057 0.9883 0.1143 0.071 Uiso 1 1 calc R . .
C39 C 0.5428(4) 1.1060(6) 0.07086(12) 0.0755(15) Uani 1 1 d . . .
H39A H 0.5864 1.0756 0.0547 0.091 Uiso 1 1 calc R . .
C40 C 0.4678(5) 1.2013(6) 0.05945(14) 0.0901(18) Uani 1 1 d . . .
H40A H 0.4596 1.2352 0.0353 0.108 Uiso 1 1 calc R . .
C41 C 0.4037(5) 1.2477(6) 0.08342(14) 0.0921(18) Uani 1 1 d . . .
H41A H 0.3530 1.3138 0.0758 0.111 Uiso 1 1 calc R . .
C42 C 0.4161(3) 1.1937(5) 0.11960(12) 0.0643(13) Uani 1 1 d . . .
H42A H 0.3717 1.2245 0.1354 0.077 Uiso 1 1 calc R . .
C43 C 0.4310(3) 1.0953(4) 0.20131(9) 0.0381(9) Uani 1 1 d . . .
C44 C 0.4408(3) 1.2326(4) 0.20997(11) 0.0468(10) Uani 1 1 d . . .
H44A H 0.4857 1.2844 0.1982 0.056 Uiso 1 1 calc R . .
C45 C 0.3873(3) 1.2949(4) 0.23499(11) 0.0543(11) Uani 1 1 d . . .
H45A H 0.3978 1.3861 0.2401 0.065 Uiso 1 1 calc R . .
C46 C 0.3184(3) 1.2224(5) 0.25246(11) 0.0582(12) Uani 1 1 d . . .
H46A H 0.2816 1.2639 0.2692 0.070 Uiso 1 1 calc R . .
C47 C 0.3052(3) 1.0892(5) 0.24473(11) 0.0578(12) Uani 1 1 d . . .
H47A H 0.2590 1.0391 0.2564 0.069 Uiso 1 1 calc R . .
C48 C 0.3594(3) 1.0273(4) 0.21981(10) 0.0487(10) Uani 1 1 d . . .
H48A H 0.3480 0.9360 0.2151 0.058 Uiso 1 1 calc R . .
C49 C 0.4523(3) 0.8658(4) 0.16477(11) 0.0439(10) Uani 1 1 d . . .
C50 C 0.4728(3) 0.7641(4) 0.19123(13) 0.0622(12) Uani 1 1 d . . .
H50A H 0.5153 0.7834 0.2140 0.075 Uiso 1 1 calc R . .
C51 C 0.4323(4) 0.6342(5) 0.18501(17) 0.0823(16) Uani 1 1 d . . .
H51A H 0.4471 0.5691 0.2035 0.099 Uiso 1 1 calc R . .
C52 C 0.3704(4) 0.6030(5) 0.15140(19) 0.0918(18) Uani 1 1 d . . .
H52A H 0.3443 0.5162 0.1467 0.110 Uiso 1 1 calc R . .
C53 C 0.3479(4) 0.6997(6) 0.12513(16) 0.0925(18) Uani 1 1 d . . .
H53A H 0.3052 0.6794 0.1024 0.111 Uiso 1 1 calc R . .
C54 C 0.3878(3) 0.8288(5) 0.13171(12) 0.0655(13) Uani 1 1 d . . .
H54A H 0.3705 0.8933 0.1132 0.079 Uiso 1 1 calc R . .
B1 B 0.4992(3) 1.0182(5) 0.17314(11) 0.0392(11) Uani 1 1 d . . .

loop_
_atom_site_aniso_label
_atom_site_aniso_U_11
_atom_site_aniso_U_22
_atom_site_aniso_U_33
_atom_site_aniso_U_23
_atom_site_aniso_U_13
_atom_site_aniso_U_12
Fe1 0.0439(3) 0.0510(4) 0.0335(3) -0.0014(3) 0.0030(2) -0.0088(3)
Fe2 0.0387(3) 0.0593(4) 0.0328(3) -0.0006(3) 0.0058(2) -0.0110(3)
S1 0.0479(6) 0.0645(8) 0.0331(5) 0.0057(5) 0.0018(4) -0.0132(6)
S2 0.0576(7) 0.0681(9) 0.0552(7) -0.0142(6) 0.0062(5) -0.0151(6)
N1 0.0465(19) 0.059(2) 0.0399(18) 0.0041(17) 0.0135(15) -0.0049(18)
N2 0.055(2) 0.073(3) 0.049(2) -0.0065(19) 0.0201(17) -0.023(2)
C1 0.051(2) 0.055(3) 0.045(2) -0.004(2) 0.0110(19) -0.004(2)
C2 0.052(2) 0.060(3) 0.041(2) -0.013(2) 0.0064(19) -0.002(2)
C3 0.059(3) 0.059(3) 0.065(3) -0.023(2) 0.013(2) -0.013(3)
C4 0.093(4) 0.039(3) 0.063(3) -0.003(2) 0.019(3) -0.007(3)
C5 0.055(3) 0.053(3) 0.061(3) 0.002(2) 0.001(2) 0.002(2)
C6 0.067(3) 0.080(4) 0.069(3) -0.003(3) 0.032(2) -0.002(3)
C7 0.079(3) 0.110(4) 0.036(2) -0.012(3) 0.001(2) 0.019(3)
C8 0.075(3) 0.085(4) 0.123(5) -0.048(3) 0.029(3) -0.033(3)
C9 0.179(6) 0.063(4) 0.112(5) 0.023(3) 0.048(4) -0.028(4)
C10 0.074(3) 0.107(5) 0.096(4) 0.005(3) -0.023(3) 0.026(3)
C11 0.042(2) 0.084(4) 0.047(2) -0.009(3) 0.0133(19) -0.015(3)
C12 0.044(2) 0.078(4) 0.057(3) -0.009(3) 0.013(2) 0.001(3)
C13 0.041(2) 0.083(4) 0.045(3) 0.002(2) 0.0025(19) 0.003(3)
C14 0.034(2) 0.083(4) 0.042(2) -0.009(2) 0.0014(18) -0.003(2)
C15 0.038(2) 0.076(3) 0.051(3) -0.001(2) 0.008(2) -0.018(2)
C16 0.091(4) 0.107(4) 0.048(3) -0.007(3) 0.031(3) -0.023(3)
C17 0.085(4) 0.082(4) 0.089(4) -0.018(3) 0.025(3) 0.010(3)
C18 0.074(3) 0.111(5) 0.064(3) 0.017(3) 0.000(3) 0.015(3)
C19 0.050(3) 0.114(4) 0.050(3) -0.013(3) -0.003(2) -0.002(3)
C20 0.065(3) 0.085(4) 0.078(3) -0.008(3) 0.017(2) -0.032(3)
C21 0.043(2) 0.085(4) 0.030(2) 0.005(2) -0.0004(18) -0.013(3)
C22 0.042(2) 0.091(4) 0.031(2) -0.008(2) 0.0030(18) -0.013(2)
C23 0.060(3) 0.110(4) 0.042(3) -0.017(3) 0.006(2) -0.022(3)
C24 0.065(3) 0.150(6) 0.048(3) -0.013(4) -0.008(2) -0.032(4)
C25 0.065(3) 0.139(6) 0.057(3) 0.014(4) -0.018(3) -0.005(4)
C26 0.062(3) 0.096(4) 0.049(3) 0.012(3) -0.004(2) -0.007(3)
C27 0.073(3) 0.080(4) 0.056(3) 0.012(3) 0.025(2) 0.007(3)
C31 0.040(2) 0.046(3) 0.036(2) 0.0048(19) 0.0130(17) -0.002(2)
C32 0.051(3) 0.057(3) 0.062(3) 0.001(2) 0.013(2) 0.001(2)
C33 0.054(3) 0.062(3) 0.083(3) 0.022(3) 0.025(3) 0.015(3)
C34 0.040(2) 0.086(4) 0.065(3) 0.030(3) 0.005(2) 0.003(3)
C35 0.047(2) 0.073(3) 0.046(2) 0.006(2) 0.000(2) -0.010(3)
C36 0.040(2) 0.050(3) 0.040(2) 0.0049(19) 0.0100(17) -0.003(2)
C37 0.038(2) 0.047(3) 0.044(2) 0.001(2) 0.0084(18) -0.012(2)
C38 0.053(3) 0.072(3) 0.053(3) 0.000(2) 0.008(2) -0.014(2)
C39 0.065(3) 0.114(5) 0.051(3) 0.003(3) 0.018(2) -0.017(3)
C40 0.096(4) 0.127(5) 0.047(3) 0.029(3) 0.011(3) -0.019(4)
C41 0.099(4) 0.104(5) 0.069(4) 0.043(3) 0.002(3) 0.019(4)
C42 0.059(3) 0.079(4) 0.055(3) 0.014(3) 0.012(2) 0.010(3)
C43 0.0310(19) 0.040(2) 0.041(2) 0.0036(18) -0.0004(16) -0.0038(19)
C44 0.041(2) 0.044(3) 0.058(3) 0.008(2) 0.0147(19) -0.002(2)
C45 0.049(2) 0.044(3) 0.070(3) -0.005(2) 0.011(2) 0.006(2)
C46 0.048(2) 0.074(4) 0.056(3) 0.001(2) 0.020(2) 0.011(3)
C47 0.052(3) 0.062(3) 0.065(3) 0.007(2) 0.025(2) -0.010(3)
C48 0.045(2) 0.049(3) 0.053(3) 0.001(2) 0.011(2) -0.008(2)
C49 0.039(2) 0.042(3) 0.052(2) -0.002(2) 0.0122(19) -0.004(2)
C50 0.054(3) 0.047(3) 0.083(3) 0.006(2) 0.005(2) -0.010(2)
C51 0.071(3) 0.051(3) 0.130(5) 0.024(3) 0.033(3) -0.002(3)
C52 0.090(4) 0.049(4) 0.140(6) -0.013(4) 0.028(4) -0.037(3)
C53 0.098(4) 0.082(4) 0.098(4) -0.023(4) 0.018(3) -0.050(4)
C54 0.059(3) 0.073(4) 0.064(3) -0.005(3) 0.009(2) -0.031(3)
B1 0.034(2) 0.043(3) 0.040(2) 0.002(2) 0.0059(19) -0.002(2)

loop_
_atom_type_symbol
_atom_type_description
_atom_type_scat_dispersion_real
_atom_type_scat_dispersion_imag
_atom_type_scat_source
C C 0.0033 0.0016 'International Tables Vol C Tables 4.2.6.8 and 6.1.1.4'
H H 0.0000 0.0000 'International Tables Vol C Tables 4.2.6.8 and 6.1.1.4'
B B 0.0013 0.0007 'International Tables Vol C Tables 4.2.6.8 and 6.1.1.4'
N N 0.0061 0.0033 'International Tables Vol C Tables 4.2.6.8 and 6.1.1.4'
S S 0.1246 0.1234 'International Tables Vol C Tables 4.2.6.8 and 6.1.1.4'
Fe Fe 0.3463 0.8444 'International Tables Vol C Tables 4.2.6.8 and 6.1.1.4'

loop_
_geom_angle_atom_site_label_1
_geom_angle_atom_site_label_2
_geom_angle_atom_site_label_3
_geom_angle
_geom_angle_site_symmetry_1
_geom_angle_site_symmetry_3
N1 Fe1 N2 44.16(13) . .
N1 Fe1 C5 144.57(16) . .
N2 Fe1 C5 107.79(16) . .
N1 Fe1 C1 110.81(15) . .
N2 Fe1 C1 94.73(15) . .
C5 Fe1 C1 39.97(15) . .
N1 Fe1 C4 167.69(16) . .
N2 Fe1 C4 145.48(17) . .
C5 Fe1 C4 39.15(16) . .
C1 Fe1 C4 65.71(17) . .
N1 Fe1 C2 104.70(15) . .
N2 Fe1 C2 118.13(15) . .
C5 Fe1 C2 66.03(16) . .
C1 Fe1 C2 39.22(14) . .
C4 Fe1 C2 64.81(16) . .
N1 Fe1 C3 129.11(16) . .
N2 Fe1 C3 156.42(16) . .
C5 Fe1 C3 65.54(16) . .
C1 Fe1 C3 65.28(16) . .
C4 Fe1 C3 38.61(16) . .
C2 Fe1 C3 38.32(15) . .
N1 Fe1 S1 93.45(9) . .
N2 Fe1 S1 92.05(10) . .
C5 Fe1 S1 111.41(12) . .
C1 Fe1 S1 151.13(12) . .
C4 Fe1 S1 93.58(12) . .
C2 Fe1 S1 149.43(12) . .
C3 Fe1 S1 111.50(13) . .
N1 Fe1 Fe2 45.93(9) . .
N2 Fe1 Fe2 73.08(10) . .
C5 Fe1 Fe2 163.78(12) . .
C1 Fe1 Fe2 155.52(12) . .
C4 Fe1 Fe2 134.83(13) . .
C2 Fe1 Fe2 128.55(11) . .
C3 Fe1 Fe2 120.00(12) . .
S1 Fe1 Fe2 52.61(3) . .
N1 Fe2 C15 134.13(15) . .
N1 Fe2 C11 165.80(15) . .
C15 Fe2 C11 39.84(15) . .
N1 Fe2 C14 102.02(14) . .
C15 Fe2 C14 39.78(15) . .
C11 Fe2 C14 65.92(15) . .
N1 Fe2 C12 130.22(16) . .
C15 Fe2 C12 65.60(18) . .
C11 Fe2 C12 38.91(16) . .
C14 Fe2 C12 64.34(16) . .
N1 Fe2 C13 100.99(15) . .
C15 Fe2 C13 65.29(17) . .
C11 Fe2 C13 64.96(16) . .
C14 Fe2 C13 37.94(15) . .
C12 Fe2 C13 38.12(15) . .
N1 Fe2 S1 92.96(10) . .
C15 Fe2 S1 91.86(13) . .
C11 Fe2 S1 99.76(14) . .
C14 Fe2 S1 121.27(14) . .
C12 Fe2 S1 135.99(13) . .
C13 Fe2 S1 156.97(13) . .
N1 Fe2 S2 91.28(10) . .
C15 Fe2 S2 134.47(12) . .
C11 Fe2 S2 95.37(12) . .
C14 Fe2 S2 146.31(13) . .
C12 Fe2 S2 83.37(12) . .
C13 Fe2 S2 109.45(14) . .
S1 Fe2 S2 88.25(5) . .
N1 Fe2 Fe1 45.29(10) . .
C15 Fe2 Fe1 108.53(13) . .
C11 Fe2 Fe1 142.23(14) . .
C14 Fe2 Fe1 103.84(12) . .
C12 Fe2 Fe1 167.47(11) . .
C13 Fe2 Fe1 129.74(12) . .
S1 Fe2 Fe1 52.70(4) . .
S2 Fe2 Fe1 107.40(4) . .
C21 S1 Fe2 106.81(17) . .
C21 S1 Fe1 111.35(13) . .
Fe2 S1 Fe1 74.68(4) . .
C22 S2 Fe2 104.67(16) . .
C27 N1 N2 111.5(3) . .
C27 N1 Fe1 130.5(3) . .
N2 N1 Fe1 68.67(19) . .
C27 N1 Fe2 129.4(3) . .
N2 N1 Fe2 112.3(2) . .
Fe1 N1 Fe2 88.78(13) . .
N1 N2 Fe1 67.18(18) . .
C5 C1 C2 107.6(4) . .
C5 C1 C6 125.9(4) . .
C2 C1 C6 126.4(4) . .
C5 C1 Fe1 68.9(2) . .
C2 C1 Fe1 72.5(2) . .
C6 C1 Fe1 127.4(3) . .
C3 C2 C1 107.9(4) . .
C3 C2 C7 125.2(4) . .
C1 C2 C7 126.6(4) . .
C3 C2 Fe1 71.4(2) . .
C1 C2 Fe1 68.3(2) . .
C7 C2 Fe1 130.5(3) . .
C2 C3 C4 108.0(4) . .
C2 C3 C8 126.4(4) . .
C4 C3 C8 124.1(5) . .
C2 C3 Fe1 70.3(2) . .
C4 C3 Fe1 69.6(2) . .
C8 C3 Fe1 136.6(3) . .
C5 C4 C3 108.0(4) . .
C5 C4 C9 125.9(5) . .
C3 C4 C9 126.0(5) . .
C5 C4 Fe1 67.7(2) . .
C3 C4 Fe1 71.8(3) . .
C9 C4 Fe1 129.0(3) . .
C4 C5 C1 108.4(4) . .
C4 C5 C10 126.5(4) . .
C1 C5 C10 124.9(4) . .
C4 C5 Fe1 73.2(3) . .
C1 C5 Fe1 71.1(2) . .
C10 C5 Fe1 125.8(3) . .
C15 C11 C12 108.1(4) . .
C15 C11 C16 126.0(4) . .
C12 C11 C16 125.8(4) . .
C15 C11 Fe2 69.3(2) . .
C12 C11 Fe2 73.5(2) . .
C16 C11 Fe2 125.8(3) . .
C13 C12 C11 107.5(4) . .
C13 C12 C17 124.9(5) . .
C11 C12 C17 127.1(4) . .
C13 C12 Fe2 70.9(2) . .
C11 C12 Fe2 67.6(2) . .
C17 C12 Fe2 132.2(3) . .
C14 C13 C12 108.9(4) . .
C14 C13 C18 127.2(4) . .
C12 C13 C18 123.3(5) . .
C14 C13 Fe2 69.6(2) . .
C12 C13 Fe2 71.0(2) . .
C18 C13 Fe2 132.2(3) . .
C13 C14 C15 107.9(4) . .
C13 C14 C19 124.9(4) . .
C15 C14 C19 126.9(4) . .
C13 C14 Fe2 72.4(2) . .
C15 C14 Fe2 67.8(2) . .
C19 C14 Fe2 130.9(3) . .
C11 C15 C14 107.5(4) . .
C11 C15 C20 124.6(4) . .
C14 C15 C20 127.4(4) . .
C11 C15 Fe2 70.9(2) . .
C14 C15 Fe2 72.5(2) . .
C20 C15 Fe2 128.4(3) . .
C22 C21 C26 121.6(4) . .
C22 C21 S1 118.9(3) . .
C26 C21 S1 119.5(4) . .
C21 C22 C23 118.0(4) . .
C21 C22 S2 121.0(3) . .
C23 C22 S2 120.9(4) . .
C24 C23 C22 119.6(5) . .
C23 C24 C25 121.8(5) . .
C24 C25 C26 119.8(5) . .
C25 C26 C21 119.1(5) . .
C36 C31 C32 114.1(3) . .
C36 C31 B1 124.6(3) . .
C32 C31 B1 121.4(3) . .
C33 C32 C31 122.8(4) . .
C34 C33 C32 120.5(4) . .
C33 C34 C35 118.8(4) . .
C34 C35 C36 120.5(4) . .
C35 C36 C31 123.4(4) . .
C42 C37 C38 114.9(4) . .
C42 C37 B1 124.7(3) . .
C38 C37 B1 119.8(4) . .
C39 C38 C37 122.6(4) . .
C40 C39 C38 119.8(5) . .
C39 C40 C41 120.4(5) . .
C40 C41 C42 119.0(5) . .
C37 C42 C41 123.4(5) . .
C48 C43 C44 113.6(3) . .
C48 C43 B1 122.4(3) . .
C44 C43 B1 123.9(3) . .
C45 C44 C43 123.5(4) . .
C46 C45 C44 120.1(4) . .
C47 C46 C45 118.7(4) . .
C46 C47 C48 120.8(4) . .
C47 C48 C43 123.2(4) . .
C54 C49 C50 115.0(4) . .
C54 C49 B1 123.4(4) . .
C50 C49 B1 121.6(3) . .
C49 C50 C51 122.7(4) . .
C52 C51 C50 119.6(5) . .
C53 C52 C51 119.4(5) . .
C52 C53 C54 120.6(5) . .
C49 C54 C53 122.8(5) . .
C49 B1 C43 109.3(3) . .
C49 B1 C37 108.0(3) . .
C43 B1 C37 112.1(3) . .
C49 B1 C31 108.4(3) . .
C43 B1 C31 109.7(3) . .
C37 B1 C31 109.3(3) . .

loop_
_geom_bond_atom_site_label_1
_geom_bond_atom_site_label_2
_geom_bond_distance
_geom_bond_site_symmetry_2
Fe1 N1 1.915(3) .
Fe1 N2 1.935(3) .
Fe1 C5 2.068(4) .
Fe1 C1 2.097(4) .
Fe1 C4 2.140(4) .
Fe1 C2 2.153(4) .
Fe1 C3 2.169(4) .
Fe1 S1 2.2221(13) .
Fe1 Fe2 2.6941(10) .
Fe2 N1 1.936(3) .
Fe2 C15 2.086(4) .
Fe2 C11 2.108(4) .
Fe2 C14 2.149(4) .
Fe2 C12 2.186(4) .
Fe2 C13 2.185(4) .
Fe2 S1 2.2193(13) .
Fe2 S2 2.3050(13) .
S1 C21 1.787(4) .
S2 C22 1.756(4) .
N1 C27 1.431(5) .
N1 N2 1.447(4) .
C1 C5 1.424(5) .
C1 C2 1.427(5) .
C1 C6 1.484(5) .
C2 C3 1.418(6) .
C2 C7 1.495(5) .
C3 C4 1.425(6) .
C3 C8 1.514(6) .
C4 C5 1.411(6) .
C4 C9 1.503(6) .
C5 C10 1.509(5) .
C11 C15 1.429(6) .
C11 C12 1.432(6) .
C11 C16 1.506(5) .
C12 C13 1.427(5) .
C12 C17 1.492(6) .
C13 C14 1.409(6) .
C13 C18 1.488(6) .
C14 C15 1.442(5) .
C14 C19 1.492(5) .
C15 C20 1.494(6) .
C21 C22 1.381(6) .
C21 C26 1.396(6) .
C22 C23 1.412(5) .
C23 C24 1.367(7) .
C24 C25 1.373(7) .
C25 C26 1.374(6) .
C31 C36 1.388(5) .
C31 C32 1.415(5) .
C31 B1 1.671(5) .
C32 C33 1.384(5) .
C33 C34 1.365(6) .
C34 C35 1.373(6) .
C35 C36 1.382(5) .
C37 C42 1.387(5) .
C37 C38 1.408(5) .
C37 B1 1.650(5) .
C38 C39 1.401(6) .
C39 C40 1.361(7) .
C40 C41 1.378(7) .
C41 C42 1.406(6) .
C43 C48 1.402(5) .
C43 C44 1.400(5) .
C43 B1 1.648(5) .
C44 C45 1.379(5) .
C45 C46 1.378(5) .
C46 C47 1.358(6) .
C47 C48 1.380(5) .
C49 C54 1.385(5) .
C49 C50 1.390(5) .
C49 B1 1.638(6) .
C50 C51 1.395(6) .
C51 C52 1.372(7) .
C52 C53 1.351(7) .
C53 C54 1.386(6) .
